data_1567048
loop_
_publ_author_name
'Gorai, Tumpa'
'Lovitt, June I.'
'Umadevi, Deivasigamani'
'McManus, Gavin'
'Gunnlaugsson, Thorfinnur'

_publ_section_title
;
 Hierarchical supramolecular co-assembly formation employing
 multi-component light-harvesting charge transfer interactions giving rise
 to long-wavelength emitting luminescent microspheres.
;
_journal_issue 26
_journal_name_full 'Chemical science'
_journal_page_first 7805
_journal_page_last 7813
_journal_paper_doi 10.1039/d2sc02097a
_journal_volume 13
_journal_year 2022
_chemical_absolute_configuration syn
_chemical_formula_moiety '2(C10 H2 N4), C31 H27 N3 O3, C2 H6 O'
_chemical_formula_sum 'C53 H37 N11 O4'
_chemical_formula_weight 891.93
_space_group_crystal_system triclinic
_space_group_IT_number 1
_space_group_name_Hall 'P 1'
_space_group_name_H-M_alt 'P 1'
_atom_sites_solution_hydrogens mixed
_atom_sites_solution_primary dual
_audit_creation_date 2022-02-28
_audit_creation_method
;
Olex2 1.3
(compiled 2020.11.12 svn.r5f609507 for OlexSys, GUI svn.r6408)
;
_audit_update_record
;
2022-02-28 deposited with the CCDC.	2022-05-30 downloaded from the CCDC.
;
_cell_angle_alpha 93.3946(13)
_cell_angle_beta 99.9779(14)
_cell_angle_gamma 107.9484(13)
_cell_formula_units_Z 1
_cell_length_a 10.1334(4)
_cell_length_b 10.2002(3)
_cell_length_c 11.4807(4)
_cell_measurement_reflns_used 1362
_cell_measurement_temperature 100.0
_cell_measurement_theta_max 25.56
_cell_measurement_theta_min 2.52
_cell_volume 1103.79(7)
_computing_cell_refinement 'SAINT V8.40A (Bruker, 2019)'
_computing_data_collection 'APEX 3 (Bruker, 2017) '
_computing_data_reduction 'SAINT V8.40A (Bruker, 2019)'
_computing_molecular_graphics 'Olex2 1.3 (Dolomanov et al., 2009)'
_computing_publication_material 'Olex2 1.3 (Dolomanov et al., 2009)'
_computing_structure_refinement 'SHELXL 2016/4 (Sheldrick, 2015)'
_computing_structure_solution 'XT  (Sheldrick, 2015)'
_diffrn_ambient_temperature 100.0
_diffrn_detector 'CMOS area detector'
_diffrn_detector_area_resol_mean 5.12
_diffrn_detector_type 'Bruker PHOTON 50'
_diffrn_measured_fraction_theta_full 0.998
_diffrn_measured_fraction_theta_max 0.997
_diffrn_measurement_device 'three-circle diffractometer'
_diffrn_measurement_device_type 'Bruker D8 Quest ECO'
_diffrn_measurement_method '\w and \f scans'
_diffrn_radiation_collimation '0.5 mm double-pinhole'
_diffrn_radiation_detector 'Bruker PHOTON 50'
_diffrn_radiation_monochromator graphite
_diffrn_radiation_probe x-ray
_diffrn_radiation_type 'Mo K\a'
_diffrn_radiation_wavelength 0.71073
_diffrn_radiation_xray_symbol K-L~3~
_diffrn_reflns_av_R_equivalents 0.0601
_diffrn_reflns_av_unetI/netI 0.0686
_diffrn_reflns_Laue_measured_fraction_full 0.998
_diffrn_reflns_Laue_measured_fraction_max 0.997
_diffrn_reflns_limit_h_max 14
_diffrn_reflns_limit_h_min -14
_diffrn_reflns_limit_k_max 14
_diffrn_reflns_limit_k_min -14
_diffrn_reflns_limit_l_max 16
_diffrn_reflns_limit_l_min -16
_diffrn_reflns_number 45138
_diffrn_reflns_point_group_measured_fraction_full 0.997
_diffrn_reflns_point_group_measured_fraction_max 0.992
_diffrn_reflns_theta_full 25.242
_diffrn_reflns_theta_max 30.755
_diffrn_reflns_theta_min 2.484
_diffrn_source 'sealed X-ray tube'
_diffrn_source_current 20.0
_diffrn_source_power 1.0
_diffrn_source_type 'Siemens, KFF Mo 2K -90 C'
_diffrn_source_voltage 50.0
_exptl_absorpt_coefficient_mu 0.089
_exptl_absorpt_correction_T_max 0.7461
_exptl_absorpt_correction_T_min 0.7141
_exptl_absorpt_correction_type multi-scan
_exptl_absorpt_process_details
;
SADABS-2016/2 (Bruker,2016/2) was used for absorption correction.
wR2(int) was 0.0587 before and 0.0517 after correction.
The Ratio of minimum to maximum transmission is 0.9434.
The \l/2 correction factor is 0.00150.
;
_exptl_crystal_colour 'clear yellowish yellow'
_exptl_crystal_colour_lustre clear
_exptl_crystal_colour_modifier yellowish
_exptl_crystal_colour_primary yellow
_exptl_crystal_density_diffrn 1.342
_exptl_crystal_density_method 'not measured'
_exptl_crystal_description block
_exptl_crystal_F_000 464
_exptl_crystal_size_max 0.35
_exptl_crystal_size_mid 0.19
_exptl_crystal_size_min 0.11
_refine_diff_density_max 0.379
_refine_diff_density_min -0.343
_refine_diff_density_rms 0.059
_refine_ls_abs_structure_details
;
 Flack x determined using 3658 quotients [(I+)-(I-)]/[(I+)+(I-)]
 (Parsons, Flack and Wagner, Acta Cryst. B69 (2013) 249-259).
;
_refine_ls_abs_structure_Flack -0.6(5)
_refine_ls_extinction_method none
_refine_ls_goodness_of_fit_ref 1.012
_refine_ls_hydrogen_treatment mixed
_refine_ls_matrix_type full
_refine_ls_number_parameters 621
_refine_ls_number_reflns 13673
_refine_ls_number_restraints 4
_refine_ls_restrained_S_all 1.011
_refine_ls_R_factor_all 0.0934
_refine_ls_R_factor_gt 0.0551
_refine_ls_shift/su_max 0.000
_refine_ls_shift/su_mean 0.000
_refine_ls_structure_factor_coef Fsqd
_refine_ls_weighting_details 'w=1/[\s^2^(Fo^2^)+(0.0540P)^2^+0.3529P] where P=(Fo^2^+2Fc^2^)/3'
_refine_ls_weighting_scheme calc
_refine_ls_wR_factor_gt 0.1136
_refine_ls_wR_factor_ref 0.1315
_reflns_Friedel_coverage 0.990
_reflns_Friedel_fraction_full 0.996
_reflns_Friedel_fraction_max 0.987
_reflns_number_gt 9700
_reflns_number_total 13673
_reflns_threshold_expression 'I > 2\s(I)'
_cod_data_source_file d2sc02097a2.cif
_cod_data_source_block DPA-TCNB
_cod_depositor_comments 'Adding full bibliography for 1567048.cif.'
_cod_database_code 1567048
_shelx_shelxl_version_number 2016/4
_shelx_space_group_comment
;
The symmetry employed for this shelxl refinement is uniquely defined
by the following loop, which should always be used as a source of
symmetry information in preference to the above space-group names.
They are only intended as comments.
;
_shelx_estimated_absorpt_t_max 0.990
_shelx_estimated_absorpt_t_min 0.970
_olex2_refinement_description
;
1. Fixed Uiso
 At 1.2 times of:
  All C(H) groups, All C(H,H) groups, All N(H) groups
 At 1.5 times of:
  All C(H,H,H) groups, All O(H) groups
2. Restrained distances
 O7-H7
 0.9 with sigma of 0.01
3.a Ternary CH refined with riding coordinates:
 C11(H11), C26(H26)
3.b Secondary CH2 refined with riding coordinates:
 C67(H67A,H67B)
3.c Aromatic/amide H refined with riding coordinates:
 C38(H38), C41(H41), C3(H3), C5(H5), N10(H10), C14(H14), C15(H15), C17(H17),
 C18(H18), C19(H19), C20(H20), C22(H22), N25(H25), C29(H29), C31(H31), C32(H32),
  C33(H33), C34(H34), C36(H36), C37(H37), C52(H52), C55(H55)
3.d Idealised Me refined as rotating group:
 C12(H12A,H12B,H12C), C27(H27A,H27B,H27C), C68(H68A,H68B,H68C)
3.e Idealised tetrahedral OH refined as rotating group:
 O66(H66)
;
_olex2_submission_special_instructions 'No special instructions were received'

loop_
_space_group_symop_operation_xyz
'x, y, z'

loop_
_atom_site_label
_atom_site_type_symbol
_atom_site_fract_x
_atom_site_fract_y
_atom_site_fract_z
_atom_site_U_iso_or_equiv
_atom_site_adp_type
_atom_site_occupancy
_atom_site_site_symmetry_order
_atom_site_calc_flag
_atom_site_refinement_flags_posn
_atom_site_refinement_flags_adp
_atom_site_refinement_flags_occupancy
_atom_site_disorder_assembly
_atom_site_disorder_group
C38 C 0.5521(3) 0.1683(3) 0.3918(3) 0.0181(6) Uani 1 1 d . . . . .
H38 H 0.575336 0.262527 0.423880 0.022 Uiso 1 1 calc R U . . .
C39 C 0.6433(3) 0.1267(3) 0.3325(3) 0.0182(7) Uani 1 1 d . . . . .
C40 C 0.6089(3) -0.0129(4) 0.2844(3) 0.0185(7) Uani 1 1 d . . . . .
C41 C 0.4838(4) -0.1092(4) 0.2960(3) 0.0196(7) Uani 1 1 d . . . . .
H41 H 0.460945 -0.203320 0.263802 0.024 Uiso 1 1 calc R U . . .
C42 C 0.3910(4) -0.0690(3) 0.3548(3) 0.0177(6) Uani 1 1 d . . . . .
C43 C 0.4254(3) 0.0699(4) 0.4039(3) 0.0178(6) Uani 1 1 d . . . . .
C44 C 0.7740(4) 0.2271(4) 0.3193(3) 0.0212(7) Uani 1 1 d . . . . .
N45 N 0.8784(3) 0.3060(3) 0.3090(3) 0.0267(7) Uani 1 1 d . . . . .
C46 C 0.7028(4) -0.0561(4) 0.2214(3) 0.0219(7) Uani 1 1 d . . . . .
N47 N 0.7744(3) -0.0934(4) 0.1706(3) 0.0311(7) Uani 1 1 d . . . . .
C48 C 0.2562(4) -0.1689(4) 0.3597(3) 0.0205(7) Uani 1 1 d . . . . .
N49 N 0.1481(3) -0.2505(3) 0.3570(3) 0.0259(6) Uani 1 1 d . . . . .
C50 C 0.3305(4) 0.1113(4) 0.4665(3) 0.0207(7) Uani 1 1 d . . . . .
N51 N 0.2555(3) 0.1435(3) 0.5169(3) 0.0270(7) Uani 1 1 d . . . . .
N1 N 0.1323(3) 0.5092(3) 0.5374(2) 0.0163(5) Uani 1 1 d . . . . .
C2 C 0.0768(3) 0.5324(3) 0.6310(3) 0.0171(6) Uani 1 1 d . . . . .
C3 C 0.1379(3) 0.5306(3) 0.7479(3) 0.0190(6) Uani 1 1 d . . . . .
H3 H 0.091761 0.543392 0.810869 0.023 Uiso 1 1 calc R U . . .
C4 C 0.2681(3) 0.5098(3) 0.7710(3) 0.0199(6) Uani 1 1 d . . . . .
C5 C 0.3326(3) 0.4915(3) 0.6765(3) 0.0200(6) Uani 1 1 d . . . . .
H5 H 0.424076 0.481612 0.689701 0.024 Uiso 1 1 calc R U . . .
C6 C 0.2582(3) 0.4883(3) 0.5617(3) 0.0173(6) Uani 1 1 d . . . . .
O7 O 0.3243(3) 0.5068(3) 0.8868(2) 0.0259(5) Uani 1 1 d D . . . .
C8 C 0.3190(3) 0.4593(3) 0.4550(3) 0.0186(6) Uani 1 1 d . . . . .
O9 O 0.4412(2) 0.4578(3) 0.4656(2) 0.0262(5) Uani 1 1 d . . . . .
N10 N 0.2280(3) 0.4374(3) 0.3507(2) 0.0188(5) Uani 1 1 d . . . . .
H10 H 0.139690 0.431572 0.351249 0.023 Uiso 1 1 calc R U . . .
C11 C 0.2690(4) 0.4228(4) 0.2358(3) 0.0195(7) Uani 1 1 d . . . . .
H11 H 0.369286 0.483661 0.243238 0.023 Uiso 1 1 calc R U . . .
C12 C 0.1744(4) 0.4743(4) 0.1432(3) 0.0260(7) Uani 1 1 d . . . . .
H12A H 0.075753 0.414569 0.133556 0.039 Uiso 1 1 calc R U . . .
H12B H 0.204620 0.471424 0.066827 0.039 Uiso 1 1 calc R U . . .
H12C H 0.182191 0.569897 0.170164 0.039 Uiso 1 1 calc R U . . .
C13 C 0.2593(3) 0.2746(4) 0.1959(3) 0.0192(7) Uani 1 1 d . . . . .
C14 C 0.1408(4) 0.1612(4) 0.2090(3) 0.0210(7) Uani 1 1 d . . . . .
H14 H 0.071309 0.178250 0.248056 0.025 Uiso 1 1 calc R U . . .
C15 C 0.1254(4) 0.0281(4) 0.1663(3) 0.0223(7) Uani 1 1 d . . . . .
H15 H 0.046085 -0.046114 0.176756 0.027 Uiso 1 1 calc R U . . .
C16 C 0.2263(4) -0.0001(4) 0.1067(3) 0.0212(7) Uani 1 1 d . . . . .
C17 C 0.2115(4) -0.1383(4) 0.0596(3) 0.0251(8) Uani 1 1 d . . . . .
H17 H 0.132540 -0.214209 0.067975 0.030 Uiso 1 1 calc R U . . .
C18 C 0.3128(4) -0.1598(4) 0.0023(3) 0.0273(8) Uani 1 1 d . . . . .
H18 H 0.303128 -0.251329 -0.029175 0.033 Uiso 1 1 calc R U . . .
C19 C 0.4303(4) -0.0486(4) -0.0105(3) 0.0280(8) Uani 1 1 d . . . . .
H19 H 0.498660 -0.065657 -0.050932 0.034 Uiso 1 1 calc R U . . .
C20 C 0.4472(4) 0.0834(4) 0.0344(3) 0.0247(8) Uani 1 1 d . . . . .
H20 H 0.527896 0.157341 0.026104 0.030 Uiso 1 1 calc R U . . .
C21 C 0.3461(3) 0.1113(4) 0.0931(3) 0.0189(7) Uani 1 1 d . . . . .
C22 C 0.3579(4) 0.2486(4) 0.1391(3) 0.0197(7) Uani 1 1 d . . . . .
H22 H 0.436782 0.324025 0.129907 0.024 Uiso 1 1 calc R U . . .
C23 C -0.0602(3) 0.5640(3) 0.6055(3) 0.0172(6) Uani 1 1 d . . . . .
O24 O -0.1279(2) 0.5684(2) 0.6847(2) 0.0233(5) Uani 1 1 d . . . . .
N25 N -0.0999(3) 0.5877(3) 0.4940(2) 0.0181(5) Uani 1 1 d . . . . .
H25 H -0.045386 0.584041 0.442827 0.022 Uiso 1 1 calc R U . . .
C26 C -0.2303(3) 0.6196(4) 0.4532(3) 0.0191(7) Uani 1 1 d . . . . .
H26 H -0.307891 0.556064 0.486180 0.023 Uiso 1 1 calc R U . . .
C27 C -0.2697(4) 0.5932(4) 0.3185(3) 0.0269(7) Uani 1 1 d . . . . .
H27A H -0.195117 0.655453 0.284722 0.040 Uiso 1 1 calc R U . . .
H27B H -0.359364 0.610383 0.291048 0.040 Uiso 1 1 calc R U . . .
H27C H -0.280275 0.496580 0.292545 0.040 Uiso 1 1 calc R U . . .
C28 C -0.2138(3) 0.7691(4) 0.4972(3) 0.0197(7) Uani 1 1 d . . . . .
C29 C -0.3139(3) 0.7970(4) 0.5524(3) 0.0184(6) Uani 1 1 d . . . . .
H29 H -0.392743 0.722651 0.563382 0.022 Uiso 1 1 calc R U . . .
C30 C -0.3011(3) 0.9363(4) 0.5934(3) 0.0188(7) Uani 1 1 d . . . . .
C31 C -0.4001(4) 0.9672(4) 0.6535(3) 0.0231(7) Uani 1 1 d . . . . .
H31 H -0.479737 0.894490 0.665719 0.028 Uiso 1 1 calc R U . . .
C32 C -0.3817(4) 1.1015(4) 0.6942(3) 0.0297(9) Uani 1 1 d . . . . .
H32 H -0.448632 1.121023 0.735025 0.036 Uiso 1 1 calc R U . . .
C33 C -0.2656(4) 1.2112(4) 0.6768(3) 0.0270(8) Uani 1 1 d . . . . .
H33 H -0.255116 1.303897 0.705505 0.032 Uiso 1 1 calc R U . . .
C34 C -0.1676(4) 1.1852(4) 0.6188(3) 0.0255(8) Uani 1 1 d . . . . .
H34 H -0.089134 1.259898 0.607521 0.031 Uiso 1 1 calc R U . . .
C35 C -0.1828(4) 1.0462(4) 0.5750(3) 0.0199(7) Uani 1 1 d . . . . .
C36 C -0.0837(4) 1.0151(4) 0.5154(3) 0.0225(7) Uani 1 1 d . . . . .
H36 H -0.005672 1.088242 0.501495 0.027 Uiso 1 1 calc R U . . .
C37 C -0.0987(4) 0.8803(4) 0.4773(3) 0.0222(7) Uani 1 1 d . . . . .
H37 H -0.030941 0.861232 0.437168 0.027 Uiso 1 1 calc R U . . .
C52 C -0.0300(3) -0.1196(4) 0.7968(3) 0.0191(7) Uani 1 1 d . . . . .
H52 H -0.065811 -0.215852 0.768581 0.023 Uiso 1 1 calc R U . . .
C53 C -0.1074(4) -0.0576(4) 0.8577(3) 0.0200(7) Uani 1 1 d . . . . .
C54 C -0.0557(4) 0.0847(4) 0.8988(3) 0.0204(7) Uani 1 1 d . . . . .
C55 C 0.0753(4) 0.1654(4) 0.8803(3) 0.0211(7) Uani 1 1 d . . . . .
H55 H 0.110937 0.261783 0.908058 0.025 Uiso 1 1 calc R U . . .
C56 C 0.1539(4) 0.1044(3) 0.8210(3) 0.0192(7) Uani 1 1 d . . . . .
C57 C 0.1005(3) -0.0378(4) 0.7783(3) 0.0179(7) Uani 1 1 d . . . . .
C58 C -0.2433(4) -0.1429(4) 0.8762(3) 0.0238(7) Uani 1 1 d . . . . .
N59 N -0.3507(4) -0.2125(4) 0.8902(3) 0.0335(8) Uani 1 1 d . . . . .
C60 C -0.1381(4) 0.1474(4) 0.9612(3) 0.0224(7) Uani 1 1 d . . . . .
N61 N -0.2022(3) 0.1975(4) 1.0109(3) 0.0289(7) Uani 1 1 d . . . . .
C62 C 0.2918(4) 0.1862(4) 0.8053(3) 0.0206(7) Uani 1 1 d . . . . .
N63 N 0.4018(3) 0.2505(3) 0.7960(3) 0.0269(7) Uani 1 1 d . . . . .
C64 C 0.1822(4) -0.0990(4) 0.7154(3) 0.0209(7) Uani 1 1 d . . . . .
N65 N 0.2486(3) -0.1460(3) 0.6652(3) 0.0273(7) Uani 1 1 d . . . . .
O66 O 0.5877(3) 0.5182(3) 0.9809(3) 0.0373(6) Uani 1 1 d . . . . .
H66 H 0.609885 0.604796 0.995717 0.056 Uiso 1 1 calc R U . . .
C67 C 0.6953(4) 0.4846(4) 0.9269(4) 0.0368(9) Uani 1 1 d . . . . .
H67A H 0.693477 0.518155 0.847673 0.044 Uiso 1 1 calc R U . . .
H67B H 0.672366 0.382506 0.915094 0.044 Uiso 1 1 calc R U . . .
C68 C 0.8410(4) 0.5480(5) 1.0016(4) 0.0404(10) Uani 1 1 d . . . . .
H68A H 0.909953 0.526820 0.960021 0.061 Uiso 1 1 calc R U . . .
H68B H 0.845267 0.509836 1.078038 0.061 Uiso 1 1 calc R U . . .
H68C H 0.863030 0.648846 1.015783 0.061 Uiso 1 1 calc R U . . .
H7 H 0.414(2) 0.521(5) 0.877(4) 0.038(12) Uiso 1 1 d D . . . .

loop_
_atom_site_aniso_label
_atom_site_aniso_U_11
_atom_site_aniso_U_22
_atom_site_aniso_U_33
_atom_site_aniso_U_23
_atom_site_aniso_U_13
_atom_site_aniso_U_12
C38 0.0205(15) 0.0177(15) 0.0151(15) 0.0003(12) 0.0000(12) 0.0070(13)
C39 0.0173(15) 0.0193(16) 0.0168(16) 0.0022(13) -0.0003(12) 0.0063(13)
C40 0.0211(16) 0.0220(16) 0.0157(15) 0.0018(13) 0.0024(12) 0.0124(14)
C41 0.0246(17) 0.0198(16) 0.0159(16) 0.0029(12) 0.0029(13) 0.0097(14)
C42 0.0224(16) 0.0199(16) 0.0112(14) 0.0032(12) 0.0026(12) 0.0076(13)
C43 0.0195(15) 0.0224(16) 0.0124(15) 0.0037(13) 0.0026(12) 0.0080(13)
C44 0.0226(17) 0.0237(17) 0.0185(16) 0.0010(13) 0.0028(13) 0.0102(14)
N45 0.0260(15) 0.0265(16) 0.0266(16) -0.0015(12) 0.0067(12) 0.0069(13)
C46 0.0220(16) 0.0228(17) 0.0231(18) 0.0060(14) 0.0034(14) 0.0104(14)
N47 0.0313(17) 0.037(2) 0.0303(18) 0.0059(15) 0.0086(14) 0.0175(15)
C48 0.0274(18) 0.0207(17) 0.0164(16) 0.0035(13) 0.0072(13) 0.0103(14)
N49 0.0299(16) 0.0213(15) 0.0270(16) 0.0017(12) 0.0108(13) 0.0064(13)
C50 0.0226(16) 0.0189(16) 0.0175(16) -0.0013(13) 0.0027(13) 0.0035(13)
N51 0.0281(16) 0.0255(16) 0.0274(16) -0.0008(13) 0.0086(13) 0.0076(13)
N1 0.0180(12) 0.0151(11) 0.0169(12) 0.0010(9) 0.0035(10) 0.0071(10)
C2 0.0188(14) 0.0132(13) 0.0189(14) -0.0004(11) 0.0033(11) 0.0055(11)
C3 0.0251(15) 0.0192(14) 0.0167(14) 0.0019(11) 0.0066(12) 0.0114(12)
C4 0.0249(16) 0.0190(15) 0.0146(14) 0.0004(12) 0.0007(12) 0.0072(13)
C5 0.0181(14) 0.0223(15) 0.0197(15) 0.0003(12) -0.0006(12) 0.0096(12)
C6 0.0195(14) 0.0154(14) 0.0174(15) 0.0015(11) 0.0050(12) 0.0056(11)
O7 0.0276(13) 0.0381(14) 0.0153(11) 0.0027(10) 0.0027(10) 0.0163(11)
C8 0.0204(15) 0.0181(14) 0.0188(15) 0.0030(11) 0.0065(12) 0.0067(12)
O9 0.0174(11) 0.0388(14) 0.0247(12) 0.0036(10) 0.0062(9) 0.0112(10)
N10 0.0166(12) 0.0243(13) 0.0171(13) -0.0019(10) 0.0050(10) 0.0092(11)
C11 0.0211(16) 0.0194(16) 0.0213(16) 0.0007(13) 0.0075(13) 0.0096(13)
C12 0.039(2) 0.0260(17) 0.0198(17) 0.0041(13) 0.0080(14) 0.0192(16)
C13 0.0209(16) 0.0264(17) 0.0143(15) 0.0002(13) 0.0015(12) 0.0150(14)
C14 0.0203(16) 0.0246(18) 0.0225(18) 0.0041(14) 0.0062(14) 0.0122(14)
C15 0.0211(17) 0.0255(18) 0.0213(18) 0.0042(14) 0.0025(14) 0.0099(14)
C16 0.0235(17) 0.0276(18) 0.0153(16) 0.0035(13) 0.0015(13) 0.0136(15)
C17 0.0304(19) 0.0286(19) 0.0185(17) 0.0023(14) -0.0025(14) 0.0168(16)
C18 0.035(2) 0.031(2) 0.0195(18) -0.0022(15) -0.0022(15) 0.0205(17)
C19 0.033(2) 0.040(2) 0.0195(18) 0.0040(16) 0.0040(15) 0.0238(18)
C20 0.0260(18) 0.036(2) 0.0177(17) 0.0042(15) 0.0050(14) 0.0182(17)
C21 0.0202(16) 0.0247(18) 0.0147(16) 0.0042(13) 0.0013(12) 0.0123(14)
C22 0.0197(16) 0.0220(17) 0.0190(16) 0.0022(13) 0.0046(13) 0.0084(14)
C23 0.0174(14) 0.0159(13) 0.0181(15) -0.0008(11) 0.0032(12) 0.0059(11)
O24 0.0270(12) 0.0250(12) 0.0229(12) 0.0026(9) 0.0108(10) 0.0123(10)
N25 0.0190(12) 0.0224(13) 0.0167(13) 0.0016(10) 0.0050(10) 0.0113(11)
C26 0.0165(15) 0.0200(16) 0.0222(16) -0.0004(13) 0.0052(13) 0.0078(13)
C27 0.0281(18) 0.0276(17) 0.0248(17) -0.0046(14) -0.0038(14) 0.0152(15)
C28 0.0199(15) 0.0223(17) 0.0176(16) 0.0011(13) 0.0005(12) 0.0099(14)
C29 0.0158(15) 0.0204(16) 0.0192(16) 0.0015(13) 0.0031(12) 0.0064(13)
C30 0.0181(16) 0.0210(17) 0.0157(16) 0.0024(13) -0.0008(12) 0.0063(14)
C31 0.0215(17) 0.0308(19) 0.0212(17) 0.0045(15) 0.0042(13) 0.0144(15)
C32 0.035(2) 0.035(2) 0.0237(19) 0.0024(16) 0.0021(16) 0.0207(18)
C33 0.041(2) 0.0224(18) 0.0190(17) -0.0011(14) -0.0013(15) 0.0164(17)
C34 0.033(2) 0.0188(17) 0.0207(18) 0.0013(14) -0.0033(15) 0.0070(15)
C35 0.0236(17) 0.0227(17) 0.0129(15) 0.0017(13) -0.0009(13) 0.0095(14)
C36 0.0171(16) 0.0237(17) 0.0236(18) 0.0065(14) 0.0026(13) 0.0025(14)
C37 0.0183(16) 0.0274(18) 0.0208(17) 0.0025(14) 0.0045(13) 0.0072(14)
C52 0.0211(16) 0.0214(16) 0.0167(16) 0.0014(13) 0.0005(13) 0.0115(14)
C53 0.0233(16) 0.0225(17) 0.0153(16) 0.0033(13) 0.0013(13) 0.0102(14)
C54 0.0259(17) 0.0250(18) 0.0142(16) 0.0018(13) 0.0020(13) 0.0150(15)
C55 0.0273(18) 0.0230(17) 0.0149(16) 0.0007(13) 0.0001(13) 0.0132(15)
C56 0.0218(17) 0.0216(17) 0.0150(16) 0.0019(13) 0.0003(13) 0.0101(14)
C57 0.0212(16) 0.0227(17) 0.0124(15) 0.0014(13) 0.0018(12) 0.0117(14)
C58 0.034(2) 0.0229(18) 0.0211(18) 0.0049(14) 0.0078(15) 0.0160(16)
N59 0.0354(19) 0.0306(18) 0.042(2) 0.0107(15) 0.0166(16) 0.0158(15)
C60 0.0252(17) 0.0251(18) 0.0182(17) 0.0027(14) 0.0022(14) 0.0111(15)
N61 0.0319(17) 0.0330(18) 0.0249(16) -0.0003(14) 0.0050(13) 0.0163(15)
C62 0.0253(18) 0.0206(16) 0.0159(16) 0.0006(13) -0.0001(13) 0.0101(14)
N63 0.0293(16) 0.0246(16) 0.0273(16) 0.0016(13) 0.0024(13) 0.0113(13)
C64 0.0228(17) 0.0183(16) 0.0199(17) 0.0016(13) 0.0008(13) 0.0065(14)
N65 0.0274(16) 0.0230(16) 0.0307(17) -0.0033(13) 0.0074(13) 0.0077(13)
O66 0.0292(13) 0.0332(14) 0.0491(18) 0.0009(13) 0.0080(12) 0.0099(12)
C67 0.033(2) 0.036(2) 0.045(2) 0.0052(18) 0.0095(17) 0.0155(18)
C68 0.0246(19) 0.041(2) 0.054(3) 0.006(2) 0.0028(18) 0.0120(17)

loop_
_atom_type_symbol
_atom_type_description
_atom_type_scat_dispersion_real
_atom_type_scat_dispersion_imag
_atom_type_scat_source
C C 0.0033 0.0016 'International Tables Vol C Tables 4.2.6.8 and 6.1.1.4'
H H 0.0000 0.0000 'International Tables Vol C Tables 4.2.6.8 and 6.1.1.4'
N N 0.0061 0.0033 'International Tables Vol C Tables 4.2.6.8 and 6.1.1.4'
O O 0.0106 0.0060 'International Tables Vol C Tables 4.2.6.8 and 6.1.1.4'

loop_
_geom_angle_atom_site_label_1
_geom_angle_atom_site_label_2
_geom_angle_atom_site_label_3
_geom_angle
_geom_angle_site_symmetry_1
_geom_angle_site_symmetry_3
_geom_angle_publ_flag
C39 C38 H38 120.4 . . ?
C39 C38 C43 119.2(3) . . ?
C43 C38 H38 120.4 . . ?
C38 C39 C40 120.6(3) . . ?
C38 C39 C44 119.8(3) . . ?
C40 C39 C44 119.6(3) . . ?
C39 C40 C46 120.7(3) . . ?
C41 C40 C39 120.0(3) . . ?
C41 C40 C46 119.3(3) . . ?
C40 C41 H41 119.9 . . ?
C40 C41 C42 120.1(3) . . ?
C42 C41 H41 119.9 . . ?
C41 C42 C43 120.1(3) . . ?
C41 C42 C48 119.6(3) . . ?
C43 C42 C48 120.3(3) . . ?
C38 C43 C42 120.0(3) . . ?
C38 C43 C50 119.8(3) . . ?
C42 C43 C50 120.2(3) . . ?
N45 C44 C39 179.4(4) . . ?
N47 C46 C40 178.3(4) . . ?
N49 C48 C42 176.2(4) . . ?
N51 C50 C43 179.5(4) . . ?
C2 N1 C6 116.4(3) . . ?
N1 C2 C3 124.2(3) . . ?
N1 C2 C23 117.0(3) . . ?
C3 C2 C23 118.8(3) . . ?
C2 C3 H3 120.8 . . ?
C2 C3 C4 118.4(3) . . ?
C4 C3 H3 120.8 . . ?
C3 C4 C5 119.2(3) . . ?
O7 C4 C3 116.8(3) . . ?
O7 C4 C5 124.0(3) . . ?
C4 C5 H5 121.2 . . ?
C4 C5 C6 117.5(3) . . ?
C6 C5 H5 121.2 . . ?
N1 C6 C5 124.1(3) . . ?
N1 C6 C8 116.1(3) . . ?
C5 C6 C8 119.9(3) . . ?
C4 O7 H7 96(3) . . ?
O9 C8 C6 121.9(3) . . ?
O9 C8 N10 124.3(3) . . ?
N10 C8 C6 113.8(3) . . ?
C8 N10 H10 118.5 . . ?
C8 N10 C11 122.9(3) . . ?
C11 N10 H10 118.5 . . ?
N10 C11 H11 108.3 . . ?
N10 C11 C12 108.3(3) . . ?
N10 C11 C13 112.9(3) . . ?
C12 C11 H11 108.3 . . ?
C13 C11 H11 108.3 . . ?
C13 C11 C12 110.5(3) . . ?
C11 C12 H12A 109.5 . . ?
C11 C12 H12B 109.5 . . ?
C11 C12 H12C 109.5 . . ?
H12A C12 H12B 109.5 . . ?
H12A C12 H12C 109.5 . . ?
H12B C12 H12C 109.5 . . ?
C14 C13 C11 120.3(3) . . ?
C22 C13 C11 120.8(3) . . ?
C22 C13 C14 118.8(3) . . ?
C13 C14 H14 119.5 . . ?
C15 C14 C13 121.1(3) . . ?
C15 C14 H14 119.5 . . ?
C14 C15 H15 119.7 . . ?
C14 C15 C16 120.7(3) . . ?
C16 C15 H15 119.7 . . ?
C15 C16 C17 121.7(3) . . ?
C15 C16 C21 119.4(3) . . ?
C21 C16 C17 118.9(3) . . ?
C16 C17 H17 120.3 . . ?
C18 C17 C16 119.3(4) . . ?
C18 C17 H17 120.3 . . ?
C17 C18 H18 119.5 . . ?
C17 C18 C19 121.0(4) . . ?
C19 C18 H18 119.5 . . ?
C18 C19 H19 119.6 . . ?
C20 C19 C18 120.7(3) . . ?
C20 C19 H19 119.6 . . ?
C19 C20 H20 119.7 . . ?
C19 C20 C21 120.6(4) . . ?
C21 C20 H20 119.7 . . ?
C16 C21 C22 118.1(3) . . ?
C20 C21 C16 119.5(3) . . ?
C20 C21 C22 122.4(3) . . ?
C13 C22 C21 122.0(3) . . ?
C13 C22 H22 119.0 . . ?
C21 C22 H22 119.0 . . ?
O24 C23 C2 120.9(3) . . ?
O24 C23 N25 123.9(3) . . ?
N25 C23 C2 115.2(3) . . ?
C23 N25 H25 118.6 . . ?
C23 N25 C26 122.7(3) . . ?
C26 N25 H25 118.6 . . ?
N25 C26 H26 108.4 . . ?
N25 C26 C27 109.3(3) . . ?
N25 C26 C28 111.1(3) . . ?
C27 C26 H26 108.4 . . ?
C27 C26 C28 111.0(3) . . ?
C28 C26 H26 108.4 . . ?
C26 C27 H27A 109.5 . . ?
C26 C27 H27B 109.5 . . ?
C26 C27 H27C 109.5 . . ?
H27A C27 H27B 109.5 . . ?
H27A C27 H27C 109.5 . . ?
H27B C27 H27C 109.5 . . ?
C29 C28 C26 120.1(3) . . ?
C29 C28 C37 119.5(3) . . ?
C37 C28 C26 120.4(3) . . ?
C28 C29 H29 119.5 . . ?
C28 C29 C30 121.0(3) . . ?
C30 C29 H29 119.5 . . ?
C31 C30 C29 122.0(3) . . ?
C31 C30 C35 119.5(3) . . ?
C35 C30 C29 118.5(3) . . ?
C30 C31 H31 120.0 . . ?
C32 C31 C30 120.0(3) . . ?
C32 C31 H31 120.0 . . ?
C31 C32 H32 119.4 . . ?
C31 C32 C33 121.3(4) . . ?
C33 C32 H32 119.4 . . ?
C32 C33 H33 119.9 . . ?
C34 C33 C32 120.3(3) . . ?
C34 C33 H33 119.9 . . ?
C33 C34 H34 119.9 . . ?
C33 C34 C35 120.2(4) . . ?
C35 C34 H34 119.9 . . ?
C30 C35 C34 118.7(3) . . ?
C36 C35 C30 119.4(3) . . ?
C36 C35 C34 121.9(3) . . ?
C35 C36 H36 119.6 . . ?
C37 C36 C35 120.7(3) . . ?
C37 C36 H36 119.6 . . ?
C28 C37 H37 119.6 . . ?
C36 C37 C28 120.8(3) . . ?
C36 C37 H37 119.6 . . ?
C53 C52 H52 120.7 . . ?
C57 C52 H52 120.7 . . ?
C57 C52 C53 118.7(3) . . ?
C52 C53 C54 121.0(3) . . ?
C52 C53 C58 118.5(3) . . ?
C54 C53 C58 120.5(3) . . ?
C53 C54 C60 120.2(3) . . ?
C55 C54 C53 119.8(3) . . ?
C55 C54 C60 120.0(3) . . ?
C54 C55 H55 120.2 . . ?
C56 C55 C54 119.6(3) . . ?
C56 C55 H55 120.2 . . ?
C55 C56 C57 120.3(3) . . ?
C55 C56 C62 120.0(3) . . ?
C57 C56 C62 119.7(3) . . ?
C52 C57 C56 120.6(3) . . ?
C52 C57 C64 119.8(3) . . ?
C56 C57 C64 119.6(3) . . ?
N59 C58 C53 178.9(4) . . ?
N61 C60 C54 179.5(4) . . ?
N63 C62 C56 178.2(4) . . ?
N65 C64 C57 179.1(4) . . ?
C67 O66 H66 109.5 . . ?
O66 C67 H67A 109.1 . . ?
O66 C67 H67B 109.1 . . ?
O66 C67 C68 112.4(4) . . ?
H67A C67 H67B 107.9 . . ?
C68 C67 H67A 109.1 . . ?
C68 C67 H67B 109.1 . . ?
C67 C68 H68A 109.5 . . ?
C67 C68 H68B 109.5 . . ?
C67 C68 H68C 109.5 . . ?
H68A C68 H68B 109.5 . . ?
H68A C68 H68C 109.5 . . ?
H68B C68 H68C 109.5 . . ?

loop_
_geom_bond_atom_site_label_1
_geom_bond_atom_site_label_2
_geom_bond_distance
_geom_bond_site_symmetry_2
_geom_bond_publ_flag
C38 H38 0.9500 . ?
C38 C39 1.386(5) . ?
C38 C43 1.400(5) . ?
C39 C40 1.410(5) . ?
C39 C44 1.442(5) . ?
C40 C41 1.377(5) . ?
C40 C46 1.443(5) . ?
C41 H41 0.9500 . ?
C41 C42 1.391(5) . ?
C42 C43 1.407(5) . ?
C42 C48 1.442(5) . ?
C43 C50 1.441(5) . ?
C44 N45 1.145(4) . ?
C46 N47 1.141(5) . ?
C48 N49 1.148(4) . ?
C50 N51 1.142(4) . ?
N1 C2 1.337(4) . ?
N1 C6 1.343(4) . ?
C2 C3 1.381(4) . ?
C2 C23 1.505(4) . ?
C3 H3 0.9500 . ?
C3 C4 1.383(4) . ?
C4 C5 1.392(4) . ?
C4 O7 1.359(4) . ?
C5 H5 0.9500 . ?
C5 C6 1.393(4) . ?
C6 C8 1.516(4) . ?
O7 H7 0.900(14) . ?
C8 O9 1.228(4) . ?
C8 N10 1.339(4) . ?
N10 H10 0.8800 . ?
N10 C11 1.462(4) . ?
C11 H11 1.0000 . ?
C11 C12 1.533(5) . ?
C11 C13 1.521(5) . ?
C12 H12A 0.9800 . ?
C12 H12B 0.9800 . ?
C12 H12C 0.9800 . ?
C13 C14 1.425(5) . ?
C13 C22 1.365(4) . ?
C14 H14 0.9500 . ?
C14 C15 1.369(5) . ?
C15 H15 0.9500 . ?
C15 C16 1.413(5) . ?
C16 C17 1.432(5) . ?
C16 C21 1.423(5) . ?
C17 H17 0.9500 . ?
C17 C18 1.375(5) . ?
C18 H18 0.9500 . ?
C18 C19 1.405(6) . ?
C19 H19 0.9500 . ?
C19 C20 1.361(5) . ?
C20 H20 0.9500 . ?
C20 C21 1.406(5) . ?
C21 C22 1.429(5) . ?
C22 H22 0.9500 . ?
C23 O24 1.237(4) . ?
C23 N25 1.333(4) . ?
N25 H25 0.8800 . ?
N25 C26 1.463(4) . ?
C26 H26 1.0000 . ?
C26 C27 1.515(5) . ?
C26 C28 1.526(5) . ?
C27 H27A 0.9800 . ?
C27 H27B 0.9800 . ?
C27 H27C 0.9800 . ?
C28 C29 1.375(4) . ?
C28 C37 1.417(5) . ?
C29 H29 0.9500 . ?
C29 C30 1.429(5) . ?
C30 C31 1.412(5) . ?
C30 C35 1.423(5) . ?
C31 H31 0.9500 . ?
C31 C32 1.366(5) . ?
C32 H32 0.9500 . ?
C32 C33 1.405(6) . ?
C33 H33 0.9500 . ?
C33 C34 1.368(5) . ?
C34 H34 0.9500 . ?
C34 C35 1.429(5) . ?
C35 C36 1.409(5) . ?
C36 H36 0.9500 . ?
C36 C37 1.372(5) . ?
C37 H37 0.9500 . ?
C52 H52 0.9500 . ?
C52 C53 1.396(5) . ?
C52 C57 1.388(5) . ?
C53 C54 1.403(5) . ?
C53 C58 1.443(5) . ?
C54 C55 1.390(5) . ?
C54 C60 1.450(5) . ?
C55 H55 0.9500 . ?
C55 C56 1.388(5) . ?
C56 C57 1.407(5) . ?
C56 C62 1.438(5) . ?
C57 C64 1.438(5) . ?
C58 N59 1.145(5) . ?
C60 N61 1.143(5) . ?
C62 N63 1.133(5) . ?
C64 N65 1.147(4) . ?
O66 H66 0.8400 . ?
O66 C67 1.459(5) . ?
C67 H67A 0.9900 . ?
C67 H67B 0.9900 . ?
C67 C68 1.497(6) . ?
C68 H68A 0.9800 . ?
C68 H68B 0.9800 . ?
C68 H68C 0.9800 . ?

loop_
_geom_hbond_atom_site_label_D
_geom_hbond_atom_site_label_H
_geom_hbond_atom_site_label_A
_geom_hbond_distance_DH
_geom_hbond_distance_HA
_geom_hbond_distance_DA
_geom_hbond_angle_DHA
_geom_hbond_site_symmetry_A
O7 H7 O66 0.900(14) 1.96(3) 2.665(4) 134(4) .
C26 H26 O9_$1 1.00 2.39 3.261(4) 144.9 1_455

loop_
_geom_torsion_atom_site_label_1
_geom_torsion_atom_site_label_2
_geom_torsion_atom_site_label_3
_geom_torsion_atom_site_label_4
_geom_torsion
_geom_torsion_site_symmetry_1
_geom_torsion_site_symmetry_2
_geom_torsion_site_symmetry_3
_geom_torsion_site_symmetry_4
_geom_torsion_publ_flag
C38 C39 C40 C41 0.0(5) . . . . ?
C38 C39 C40 C46 179.3(3) . . . . ?
C39 C38 C43 C42 -0.8(4) . . . . ?
C39 C38 C43 C50 179.2(3) . . . . ?
C39 C40 C41 C42 0.2(5) . . . . ?
C40 C41 C42 C43 -0.8(5) . . . . ?
C40 C41 C42 C48 176.0(3) . . . . ?
C41 C42 C43 C38 1.1(5) . . . . ?
C41 C42 C43 C50 -179.0(3) . . . . ?
C43 C38 C39 C40 0.2(5) . . . . ?
C43 C38 C39 C44 179.9(3) . . . . ?
C44 C39 C40 C41 -179.6(3) . . . . ?
C44 C39 C40 C46 -0.4(5) . . . . ?
C46 C40 C41 C42 -179.0(3) . . . . ?
C48 C42 C43 C38 -175.7(3) . . . . ?
C48 C42 C43 C50 4.3(5) . . . . ?
N1 C2 C3 C4 3.1(5) . . . . ?
N1 C2 C23 O24 170.3(3) . . . . ?
N1 C2 C23 N25 -10.5(4) . . . . ?
N1 C6 C8 O9 169.6(3) . . . . ?
N1 C6 C8 N10 -9.8(4) . . . . ?
C2 N1 C6 C5 -0.9(4) . . . . ?
C2 N1 C6 C8 178.9(3) . . . . ?
C2 C3 C4 C5 0.0(5) . . . . ?
C2 C3 C4 O7 -179.2(3) . . . . ?
C2 C23 N25 C26 179.8(3) . . . . ?
C3 C2 C23 O24 -10.4(4) . . . . ?
C3 C2 C23 N25 168.8(3) . . . . ?
C3 C4 C5 C6 -3.2(5) . . . . ?
C4 C5 C6 N1 3.8(5) . . . . ?
C4 C5 C6 C8 -176.0(3) . . . . ?
C5 C6 C8 O9 -10.5(5) . . . . ?
C5 C6 C8 N10 170.0(3) . . . . ?
C6 N1 C2 C3 -2.6(4) . . . . ?
C6 N1 C2 C23 176.6(3) . . . . ?
C6 C8 N10 C11 173.1(3) . . . . ?
O7 C4 C5 C6 175.9(3) . . . . ?
C8 N10 C11 C12 -150.8(3) . . . . ?
C8 N10 C11 C13 86.5(4) . . . . ?
O9 C8 N10 C11 -6.3(5) . . . . ?
N10 C11 C13 C14 42.9(4) . . . . ?
N10 C11 C13 C22 -142.0(3) . . . . ?
C11 C13 C14 C15 175.5(3) . . . . ?
C11 C13 C22 C21 -175.5(3) . . . . ?
C12 C11 C13 C14 -78.6(4) . . . . ?
C12 C11 C13 C22 96.5(4) . . . . ?
C13 C14 C15 C16 -0.7(5) . . . . ?
C14 C13 C22 C21 -0.3(5) . . . . ?
C14 C15 C16 C17 -179.1(3) . . . . ?
C14 C15 C16 C21 1.1(5) . . . . ?
C15 C16 C17 C18 179.9(3) . . . . ?
C15 C16 C21 C20 179.6(3) . . . . ?
C15 C16 C21 C22 -1.1(5) . . . . ?
C16 C17 C18 C19 0.1(5) . . . . ?
C16 C21 C22 C13 0.7(5) . . . . ?
C17 C16 C21 C20 -0.2(5) . . . . ?
C17 C16 C21 C22 179.1(3) . . . . ?
C17 C18 C19 C20 0.5(5) . . . . ?
C18 C19 C20 C21 -0.9(5) . . . . ?
C19 C20 C21 C16 0.8(5) . . . . ?
C19 C20 C21 C22 -178.5(3) . . . . ?
C20 C21 C22 C13 180.0(3) . . . . ?
C21 C16 C17 C18 -0.2(5) . . . . ?
C22 C13 C14 C15 0.3(5) . . . . ?
C23 C2 C3 C4 -176.2(3) . . . . ?
C23 N25 C26 C27 -161.0(3) . . . . ?
C23 N25 C26 C28 76.1(4) . . . . ?
O24 C23 N25 C26 -1.0(5) . . . . ?
N25 C26 C28 C29 -130.2(3) . . . . ?
N25 C26 C28 C37 52.2(4) . . . . ?
C26 C28 C29 C30 -179.5(3) . . . . ?
C26 C28 C37 C36 179.3(3) . . . . ?
C27 C26 C28 C29 107.9(4) . . . . ?
C27 C26 C28 C37 -69.6(4) . . . . ?
C28 C29 C30 C31 -178.0(3) . . . . ?
C28 C29 C30 C35 0.6(5) . . . . ?
C29 C28 C37 C36 1.8(5) . . . . ?
C29 C30 C31 C32 178.2(3) . . . . ?
C29 C30 C35 C34 -178.3(3) . . . . ?
C29 C30 C35 C36 1.1(5) . . . . ?
C30 C31 C32 C33 0.4(5) . . . . ?
C30 C35 C36 C37 -1.3(5) . . . . ?
C31 C30 C35 C34 0.3(5) . . . . ?
C31 C30 C35 C36 179.7(3) . . . . ?
C31 C32 C33 C34 -0.3(6) . . . . ?
C32 C33 C34 C35 0.2(5) . . . . ?
C33 C34 C35 C30 -0.2(5) . . . . ?
C33 C34 C35 C36 -179.6(3) . . . . ?
C34 C35 C36 C37 178.1(3) . . . . ?
C35 C30 C31 C32 -0.4(5) . . . . ?
C35 C36 C37 C28 -0.1(5) . . . . ?
C37 C28 C29 C30 -2.0(5) . . . . ?
C52 C53 C54 C55 -0.8(5) . . . . ?
C52 C53 C54 C60 179.6(3) . . . . ?
C53 C52 C57 C56 0.5(5) . . . . ?
C53 C52 C57 C64 -179.7(3) . . . . ?
C53 C54 C55 C56 0.1(5) . . . . ?
C54 C55 C56 C57 0.9(5) . . . . ?
C54 C55 C56 C62 -177.8(3) . . . . ?
C55 C56 C57 C52 -1.3(5) . . . . ?
C55 C56 C57 C64 179.0(3) . . . . ?
C57 C52 C53 C54 0.5(5) . . . . ?
C57 C52 C53 C58 179.7(3) . . . . ?
C58 C53 C54 C55 180.0(3) . . . . ?
C58 C53 C54 C60 0.4(5) . . . . ?
C60 C54 C55 C56 179.6(3) . . . . ?
C62 C56 C57 C52 177.5(3) . . . . ?
C62 C56 C57 C64 -2.3(5) . . . . ?
